data_4306309
loop_
_publ_author_name
'Fabio Marchetti'
'Claudio Pettinari'
'Riccardo Pettinari'
'Adele Cerquetella'
'Corrado Di Nicola'
'Alceo Macchioni'
'Daniele Zuccaccia'
'Magda Monari'
'Fabio Piccinelli'

_publ_section_title
;
Synthesis and Intramolecular and Interionic Structural Characterization of
Half-Sandwich (Arene)Ruthenium(II) Derivatives of Bis(Pyrazolyl)Alkanes
;
_journal_name_full 'Inorganic Chemistry'
_journal_page_first 11593
_journal_page_last 11603
_journal_paper_doi 10.1021/ic801150c
_journal_volume 47
_journal_year 2008
_chemical_formula_sum 'C19 H26 Cl2 N4 Ru'
_chemical_formula_weight 482.41
_chemical_name_systematic
; 
 ? 
;
_space_group_IT_number 14
_symmetry_cell_setting monoclinic
_symmetry_space_group_name_Hall '-P 2ybc'
_symmetry_space_group_name_H-M 'P 1 21/c 1'
_atom_sites_solution_hydrogens geom
_atom_sites_solution_primary direct
_atom_sites_solution_secondary difmap
_audit_creation_method SHELXL-97
_cell_angle_alpha 90.00
_cell_angle_beta 106.9960(10)
_cell_angle_gamma 90.00
_cell_formula_units_Z 4
_cell_length_a 15.7152(10)
_cell_length_b 10.5640(7)
_cell_length_c 14.3798(9)
_cell_measurement_temperature 293(2)
_cell_volume 2283.0(3)
_computing_cell_refinement 'Bruker SMART'
_computing_data_collection 'Bruker SMART'
_computing_data_reduction 'Bruker SAINT+'
_computing_molecular_graphics 'SCHAKAL-99 (Keller 1999)'
_computing_publication_material 'SHELXL-97 (Sheldrick, 1997)'
_computing_structure_refinement 'SHELXL-97 (Sheldrick, 1997)'
_computing_structure_solution 'SHELXS-97 (Sheldrick, 1990)'
_diffrn_ambient_temperature 293(2)
_diffrn_measured_fraction_theta_full 0.966
_diffrn_measured_fraction_theta_max 0.966
_diffrn_measurement_device_type 'Bruker SMART Apex II CCD'
_diffrn_measurement_method 'phi and omega scans'
_diffrn_radiation_monochromator graphite
_diffrn_radiation_source 'fine-focus sealed tube'
_diffrn_radiation_type MoK\a
_diffrn_radiation_wavelength 0.71073
_diffrn_reflns_av_R_equivalents 0.0271
_diffrn_reflns_av_sigmaI/netI 0.0282
_diffrn_reflns_limit_h_max 19
_diffrn_reflns_limit_h_min -20
_diffrn_reflns_limit_k_max 13
_diffrn_reflns_limit_k_min -13
_diffrn_reflns_limit_l_max 18
_diffrn_reflns_limit_l_min -18
_diffrn_reflns_number 17898
_diffrn_reflns_theta_full 26.99
_diffrn_reflns_theta_max 26.99
_diffrn_reflns_theta_min 2.56
_exptl_absorpt_coefficient_mu 0.930
_exptl_absorpt_correction_T_max 0.862
_exptl_absorpt_correction_T_min 0.739
_exptl_absorpt_correction_type empirical
_exptl_absorpt_process_details SADABS
_exptl_crystal_colour orange
_exptl_crystal_density_diffrn 1.404
_exptl_crystal_density_method 'not measured'
_exptl_crystal_description parallelepiped
_exptl_crystal_F_000 984
_exptl_crystal_size_max 0.38
_exptl_crystal_size_mid 0.28
_exptl_crystal_size_min 0.16
_refine_diff_density_max 0.836
_refine_diff_density_min -0.461
_refine_diff_density_rms 0.063
_refine_ls_extinction_method none
_refine_ls_goodness_of_fit_ref 1.001
_refine_ls_hydrogen_treatment none
_refine_ls_matrix_type full
_refine_ls_number_parameters 264
_refine_ls_number_reflns 4823
_refine_ls_number_restraints 0
_refine_ls_restrained_S_all 1.001
_refine_ls_R_factor_all 0.0429
_refine_ls_R_factor_gt 0.0328
_refine_ls_shift/su_max 0.001
_refine_ls_shift/su_mean 0.000
_refine_ls_structure_factor_coef Fsqd
_refine_ls_weighting_details 'calc w=1/[\s^2^(Fo^2^)+(0.0603P)^2^+0.0000P] where P=(Fo^2^+2Fc^2^)/3'
_refine_ls_weighting_scheme calc
_refine_ls_wR_factor_gt 0.0889
_refine_ls_wR_factor_ref 0.0923
_reflns_number_gt 3717
_reflns_number_total 4823
_reflns_threshold_expression >2sigma(I)
_cod_data_source_file ic801150c_si_002_2.cif
_cod_data_source_block compd3
_cod_depositor_comments
;
The following automatic conversions were performed:
'_symmetry_cell_setting' value 'Monoclinic' changed to 'monoclinic'
according to '/home/saulius/struct/CIF-dictionaries/cif_core.dic'
dictionary named 'cif_core.dic' version 2.4.1 from 2010-06-29.

Automatic conversion script
Id: cif_fix_enum 1527 2010-12-29 10:47:43Z saulius 
;
_cod_database_code 4306309

loop_
_symmetry_equiv_pos_as_xyz
'x, y, z'
'-x, y+1/2, -z+1/2'
'-x, -y, -z'
'x, -y-1/2, z-1/2'

loop_
_atom_site_label
_atom_site_type_symbol
_atom_site_fract_x
_atom_site_fract_y
_atom_site_fract_z
_atom_site_U_iso_or_equiv
_atom_site_adp_type
_atom_site_occupancy
_atom_site_symmetry_multiplicity
_atom_site_calc_flag
_atom_site_refinement_flags
_atom_site_disorder_assembly
_atom_site_disorder_group
Ru1 Ru 0.203311(12) 0.59743(2) 0.062053(14) 0.04391(9) Uani 1 1 d . . .
Cl1 Cl 0.11240(5) 0.50481(10) -0.08609(5) 0.0745(2) Uani 1 1 d . . .
N3 N 0.30611(15) 0.5897(2) -0.00393(16) 0.0488(5) Uani 1 1 d . . .
N1 N 0.17575(16) 0.7714(2) -0.01122(17) 0.0579(6) Uani 1 1 d . . .
N2 N 0.24056(17) 0.8495(2) -0.02312(17) 0.0567(6) Uani 1 1 d . . .
N4 N 0.34982(14) 0.6943(2) -0.01949(16) 0.0521(5) Uani 1 1 d . . .
C7 C 0.3331(2) 0.8153(3) 0.0178(2) 0.0627(7) Uani 1 1 d . . .
H7A H 0.3706 0.8792 0.0013 0.088(12) Uiso 1 1 calc R . .
H7B H 0.3476 0.8112 0.0881 0.060(8) Uiso 1 1 calc R . .
C10 C 0.1244(2) 0.6290(3) 0.1622(2) 0.0573(7) Uani 1 1 d . . .
H10 H 0.0710 0.6723 0.1532 0.069 Uiso 1 1 calc R . .
C12 C 0.2857(2) 0.6254(3) 0.2124(2) 0.0572(7) Uani 1 1 d . . .
H12 H 0.3401 0.6662 0.2365 0.069 Uiso 1 1 calc R . .
C15 C 0.1967(3) 0.2870(3) 0.1340(3) 0.0832(10) Uani 1 1 d . . .
H15 H 0.1459 0.2747 0.0760 0.100 Uiso 1 1 calc R . .
C11 C 0.2061(2) 0.6947(3) 0.19850(19) 0.0570(7) Uani 1 1 d . . .
C3 C 0.2051(3) 0.9561(3) -0.0707(2) 0.0680(8) Uani 1 1 d . . .
H3 H 0.2363 1.0232 -0.0869 0.082 Uiso 1 1 calc R . .
C1 C 0.0997(2) 0.8296(4) -0.0530(2) 0.0684(9) Uani 1 1 d . . .
H1 H 0.0440 0.7966 -0.0567 0.082 Uiso 1 1 calc R . .
C5 C 0.3982(2) 0.5389(4) -0.0914(2) 0.0645(8) Uani 1 1 d . . .
C2 C 0.1135(3) 0.9469(4) -0.0909(2) 0.0734(9) Uani 1 1 d . . .
C4 C 0.33559(18) 0.4965(3) -0.0480(2) 0.0545(6) Uani 1 1 d . . .
H4 H 0.3166 0.4130 -0.0495 0.065 Uiso 1 1 calc R . .
C14 C 0.2083(3) 0.8339(3) 0.2185(3) 0.0812(10) Uani 1 1 d . . .
H14A H 0.1826 0.8502 0.2702 0.122 Uiso 1 1 calc R . .
H14B H 0.1749 0.8778 0.1609 0.122 Uiso 1 1 calc R . .
H14C H 0.2688 0.8630 0.2370 0.122 Uiso 1 1 calc R . .
C6 C 0.40570(19) 0.6659(3) -0.0721(2) 0.0595(7) Uani 1 1 d . . .
H6 H 0.4425 0.7223 -0.0917 0.071 Uiso 1 1 calc R . .
C9 C 0.12280(19) 0.5009(3) 0.1398(2) 0.0562(7) Uani 1 1 d . . .
H9 H 0.0682 0.4609 0.1148 0.067 Uiso 1 1 calc R . .
C8 C 0.2023(2) 0.4289(3) 0.1541(2) 0.0591(7) Uani 1 1 d . . .
C13 C 0.28369(18) 0.4946(3) 0.1902(2) 0.0543(7) Uani 1 1 d . . .
H13 H 0.3370 0.4511 0.1995 0.065 Uiso 1 1 calc R . .
C19 C 0.4455(3) 0.4613(4) -0.1480(3) 0.0837(10) Uani 1 1 d . . .
H19A H 0.4142 0.4668 -0.2160 0.126 Uiso 1 1 calc R . .
H19B H 0.4477 0.3746 -0.1274 0.126 Uiso 1 1 calc R . .
H19C H 0.5050 0.4928 -0.1368 0.126 Uiso 1 1 calc R . .
C18 C 0.0451(3) 1.0425(5) -0.1409(3) 0.1037(15) Uani 1 1 d . . .
H18A H 0.0688 1.1262 -0.1254 0.156 Uiso 0.83 1 calc PR . .
H18B H -0.0070 1.0329 -0.1195 0.156 Uiso 0.83 1 calc PR . .
H18C H 0.0295 1.0298 -0.2100 0.156 Uiso 0.83 1 calc PR . .
H18D H -0.0080 0.9997 -0.1778 0.156 Uiso 0.17 1 calc PR . .
H18E H 0.0678 1.0931 -0.1838 0.156 Uiso 0.17 1 calc PR . .
H18F H 0.0314 1.0961 -0.0933 0.156 Uiso 0.17 1 calc PR . .
C17 C 0.1732(6) 0.2215(4) 0.2161(5) 0.147(2) Uani 1 1 d . . .
H17A H 0.1642 0.1329 0.2017 0.221 Uiso 1 1 calc R . .
H17B H 0.1197 0.2575 0.2239 0.221 Uiso 1 1 calc R . .
H17C H 0.2208 0.2322 0.2751 0.221 Uiso 1 1 calc R . .
C16 C 0.2720(5) 0.2293(6) 0.1130(6) 0.157(3) Uani 1 1 d . . .
H16A H 0.3182 0.2913 0.1197 0.236 Uiso 1 1 calc R . .
H16B H 0.2543 0.1973 0.0476 0.236 Uiso 1 1 calc R . .
H16C H 0.2939 0.1610 0.1576 0.236 Uiso 1 1 calc R . .
Cl2 Cl 0.39704(10) 0.37029(15) 0.40393(10) 0.0981(4) Uani 0.80 1 d P A 1
Cl2A Cl 0.3858(3) 0.3590(6) 0.5324(4) 0.0653(14) Uani 0.14 1 d P B 2
C12B Cl 0.4608(12) 0.4399(15) 0.3661(11) 0.083(4) Uani 0.06 1 d P C 3

loop_
_atom_site_aniso_label
_atom_site_aniso_U_11
_atom_site_aniso_U_22
_atom_site_aniso_U_33
_atom_site_aniso_U_23
_atom_site_aniso_U_13
_atom_site_aniso_U_12
Ru1 0.03920(13) 0.05279(14) 0.03877(13) 0.00088(8) 0.00988(8) 0.00150(8)
Cl1 0.0530(4) 0.1184(7) 0.0475(4) -0.0119(4) 0.0074(3) -0.0185(4)
N3 0.0448(12) 0.0530(13) 0.0485(12) -0.0016(10) 0.0136(9) -0.0034(9)
N1 0.0600(14) 0.0644(15) 0.0513(13) 0.0120(11) 0.0195(10) 0.0119(12)
N2 0.0648(15) 0.0505(13) 0.0537(13) 0.0035(10) 0.0154(11) 0.0043(11)
N4 0.0471(12) 0.0557(13) 0.0533(13) 0.0008(10) 0.0141(10) -0.0066(10)
C7 0.0647(18) 0.0586(18) 0.0586(17) -0.0026(14) 0.0086(13) -0.0086(14)
C10 0.0511(16) 0.075(2) 0.0493(15) 0.0056(13) 0.0201(12) 0.0114(13)
C12 0.0490(15) 0.075(2) 0.0400(14) 0.0031(12) 0.0009(11) -0.0035(13)
C15 0.111(3) 0.057(2) 0.085(2) -0.0021(18) 0.034(2) 0.004(2)
C11 0.0709(18) 0.0602(16) 0.0385(13) -0.0016(12) 0.0141(12) 0.0051(14)
C3 0.099(3) 0.0507(16) 0.0561(17) 0.0042(14) 0.0247(16) 0.0126(16)
C1 0.0641(18) 0.085(2) 0.0580(17) 0.0175(16) 0.0216(14) 0.0231(16)
C5 0.0563(17) 0.087(2) 0.0500(16) 0.0015(15) 0.0153(13) 0.0088(15)
C2 0.091(3) 0.074(2) 0.0598(18) 0.0137(16) 0.0296(17) 0.0333(18)
C4 0.0487(14) 0.0604(16) 0.0564(15) -0.0050(13) 0.0187(12) 0.0019(13)
C14 0.108(3) 0.066(2) 0.0619(19) -0.0131(16) 0.0138(19) 0.0073(19)
C6 0.0485(15) 0.075(2) 0.0565(16) 0.0097(14) 0.0182(12) -0.0027(14)
C9 0.0526(15) 0.0693(18) 0.0510(15) 0.0046(13) 0.0220(12) -0.0064(13)
C8 0.0724(19) 0.0570(17) 0.0500(15) 0.0072(12) 0.0212(14) 0.0011(14)
C13 0.0508(15) 0.0656(17) 0.0454(14) 0.0081(12) 0.0123(11) 0.0136(13)
C19 0.075(2) 0.111(3) 0.076(2) -0.005(2) 0.0385(18) 0.019(2)
C18 0.123(4) 0.103(3) 0.089(3) 0.037(2) 0.036(2) 0.056(3)
C17 0.258(8) 0.063(3) 0.151(5) 0.013(3) 0.107(5) -0.015(4)
C16 0.207(8) 0.116(5) 0.166(7) -0.002(4) 0.083(6) 0.007(5)
Cl2 0.1074(10) 0.1125(10) 0.0723(7) -0.0013(7) 0.0228(7) 0.0226(8)
Cl2A 0.056(3) 0.065(3) 0.060(3) -0.009(2) -0.007(2) 0.003(2)
C12B 0.100(11) 0.076(9) 0.062(8) 0.005(7) 0.006(7) -0.019(8)

loop_
_atom_type_symbol
_atom_type_description
_atom_type_scat_dispersion_real
_atom_type_scat_dispersion_imag
_atom_type_scat_source
C C 0.0033 0.0016 'International Tables Vol C Tables 4.2.6.8 and 6.1.1.4'
H H 0.0000 0.0000 'International Tables Vol C Tables 4.2.6.8 and 6.1.1.4'
Cl Cl 0.1484 0.1585 'International Tables Vol C Tables 4.2.6.8 and 6.1.1.4'
N N 0.0061 0.0033 'International Tables Vol C Tables 4.2.6.8 and 6.1.1.4'
Ru Ru -1.2594 0.8363 'International Tables Vol C Tables 4.2.6.8 and 6.1.1.4'

loop_
_geom_angle_atom_site_label_1
_geom_angle_atom_site_label_2
_geom_angle_atom_site_label_3
_geom_angle
_geom_angle_site_symmetry_1
_geom_angle_site_symmetry_3
_geom_angle_publ_flag
N1 Ru1 N3 83.13(9) . . ?
N1 Ru1 C9 127.12(11) . . ?
N3 Ru1 C9 148.74(10) . . ?
N1 Ru1 C10 97.11(10) . . ?
N3 Ru1 C10 164.57(10) . . ?
C9 Ru1 C10 37.20(12) . . ?
N1 Ru1 C12 110.66(11) . . ?
N3 Ru1 C12 98.07(10) . . ?
C9 Ru1 C12 79.65(11) . . ?
C10 Ru1 C12 67.32(12) . . ?
N1 Ru1 C13 147.02(11) . . ?
N3 Ru1 C13 91.72(9) . . ?
C9 Ru1 C13 67.29(11) . . ?
C10 Ru1 C13 79.65(11) . . ?
C12 Ru1 C13 37.71(11) . . ?
N1 Ru1 C11 89.20(10) . . ?
N3 Ru1 C11 127.03(10) . . ?
C9 Ru1 C11 67.90(12) . . ?
C10 Ru1 C11 37.74(11) . . ?
C12 Ru1 C11 37.47(11) . . ?
C13 Ru1 C11 68.06(11) . . ?
N1 Ru1 C8 164.63(11) . . ?
N3 Ru1 C8 112.23(10) . . ?
C9 Ru1 C8 37.84(11) . . ?
C10 Ru1 C8 67.98(12) . . ?
C12 Ru1 C8 67.99(12) . . ?
C13 Ru1 C8 37.35(11) . . ?
C11 Ru1 C8 81.09(11) . . ?
N1 Ru1 Cl1 85.95(8) . . ?
N3 Ru1 Cl1 85.42(6) . . ?
C9 Ru1 Cl1 88.88(8) . . ?
C10 Ru1 Cl1 110.01(8) . . ?
C12 Ru1 Cl1 163.29(9) . . ?
C13 Ru1 Cl1 126.24(9) . . ?
C11 Ru1 Cl1 146.34(8) . . ?
C8 Ru1 Cl1 95.52(9) . . ?
C4 N3 N4 105.2(2) . . ?
C4 N3 Ru1 131.85(19) . . ?
N4 N3 Ru1 122.51(17) . . ?
C1 N1 N2 105.7(3) . . ?
C1 N1 Ru1 131.5(2) . . ?
N2 N1 Ru1 122.82(18) . . ?
C3 N2 N1 110.9(3) . . ?
C3 N2 C7 129.2(3) . . ?
N1 N2 C7 119.9(2) . . ?
C6 N4 N3 110.9(2) . . ?
C6 N4 C7 128.7(3) . . ?
N3 N4 C7 120.4(2) . . ?
N4 C7 N2 110.0(2) . . ?
C9 C10 C11 121.0(3) . . ?
C9 C10 Ru1 70.96(16) . . ?
C11 C10 Ru1 71.90(16) . . ?
C11 C12 C13 120.9(3) . . ?
C11 C12 Ru1 71.76(15) . . ?
C13 C12 Ru1 71.23(15) . . ?
C16 C15 C17 112.0(5) . . ?
C16 C15 C8 116.8(4) . . ?
C17 C15 C8 108.5(3) . . ?
C12 C11 C10 117.9(3) . . ?
C12 C11 C14 120.9(3) . . ?
C10 C11 C14 121.2(3) . . ?
C12 C11 Ru1 70.77(16) . . ?
C10 C11 Ru1 70.36(16) . . ?
C14 C11 Ru1 128.5(2) . . ?
N2 C3 C2 107.3(3) . . ?
N1 C1 C2 111.6(3) . . ?
C6 C5 C4 104.8(3) . . ?
C6 C5 C19 128.3(3) . . ?
C4 C5 C19 126.8(3) . . ?
C3 C2 C1 104.5(3) . . ?
C3 C2 C18 127.5(4) . . ?
C1 C2 C18 128.0(4) . . ?
N3 C4 C5 111.7(3) . . ?
N4 C6 C5 107.4(3) . . ?
C10 C9 C8 122.1(3) . . ?
C10 C9 Ru1 71.84(16) . . ?
C8 C9 Ru1 72.96(16) . . ?
C13 C8 C9 116.8(3) . . ?
C13 C8 C15 123.3(3) . . ?
C9 C8 C15 119.8(3) . . ?
C13 C8 Ru1 70.22(16) . . ?
C9 C8 Ru1 69.20(16) . . ?
C15 C8 Ru1 133.2(2) . . ?
C8 C13 C12 121.3(3) . . ?
C8 C13 Ru1 72.43(16) . . ?
C12 C13 Ru1 71.07(15) . . ?

loop_
_geom_bond_atom_site_label_1
_geom_bond_atom_site_label_2
_geom_bond_distance
_geom_bond_site_symmetry_2
_geom_bond_publ_flag
Ru1 N1 2.099(2) . ?
Ru1 N3 2.101(2) . ?
Ru1 C9 2.172(3) . ?
Ru1 C10 2.184(3) . ?
Ru1 C12 2.191(3) . ?
Ru1 C13 2.193(3) . ?
Ru1 C11 2.204(3) . ?
Ru1 C8 2.222(3) . ?
Ru1 Cl1 2.3995(8) . ?
N3 C4 1.325(4) . ?
N3 N4 1.353(3) . ?
N1 C1 1.322(4) . ?
N1 N2 1.360(4) . ?
N2 C3 1.351(4) . ?
N2 C7 1.446(4) . ?
N4 C6 1.350(4) . ?
N4 C7 1.440(4) . ?
C10 C9 1.389(4) . ?
C10 C11 1.419(4) . ?
C12 C11 1.412(4) . ?
C12 C13 1.417(4) . ?
C15 C16 1.441(7) . ?
C15 C17 1.504(6) . ?
C15 C8 1.524(5) . ?
C11 C14 1.497(5) . ?
C3 C2 1.386(5) . ?
C1 C2 1.395(5) . ?
C5 C6 1.368(5) . ?
C5 C4 1.385(4) . ?
C5 C19 1.497(5) . ?
C2 C18 1.498(5) . ?
C9 C8 1.426(4) . ?
C8 C13 1.414(4) . ?
